data_1526446
loop_
_publ_author_name
'Isasi, J.'
'Daidouh, A.'

_publ_section_title
;
 Synthesis, structure and conductivity study of new monovalent phosphates
 with the langbeinite structure
;
_journal_name_full 'Solid State Ionics'
_journal_page_first 303
_journal_page_last 313
_journal_volume 133
_journal_year 2000
_chemical_formula_sum 'Fe Na2 O12 P3 Ti'
_chemical_name_systematic 'Na2 Fe Ti (P O4)3'
_space_group_IT_number 198
_symmetry_space_group_name_Hall 'P 2ac 2ab 3'
_symmetry_space_group_name_H-M 'P 21 3'
_cell_angle_alpha 90
_cell_angle_beta 90
_cell_angle_gamma 90
_cell_formula_units_Z 4
_cell_length_a 9.837
_cell_length_b 9.837
_cell_length_c 9.837
_cell_volume 951.893
_citation_journal_id_ASTM SSIOD3
_cod_data_source_file Isasi_SSIOD3_2000_585.cif
_cod_data_source_block Fe1Na2O12P3Ti1
_cod_original_cell_volume 951.8927
_cod_original_formula_sum 'Fe1 Na2 O12 P3 Ti1'
_cod_database_code 1526446

loop_
_symmetry_equiv_pos_as_xyz
x,y,z
-x+1/2,-y,z+1/2
x+1/2,-y+1/2,-z
-x,y+1/2,-z+1/2
z,x,y
-z+1/2,-x,y+1/2
z+1/2,-x+1/2,-y
-z,x+1/2,-y+1/2
y,z,x
y+1/2,-z+1/2,-x
-y,z+1/2,-x+1/2
-y+1/2,-z,x+1/2

loop_
_atom_site_label
_atom_site_type_symbol
_atom_site_fract_x
_atom_site_fract_y
_atom_site_fract_z
_atom_site_occupancy
_atom_site_U_iso_or_equiv
Na1 Na+1 0.961 0.961 0.961 1 0.0
Ti1 Ti+4 0.394 0.394 0.394 1 0.0
Fe1 Fe+3 0.665 0.665 0.665 1 0.0
O3 O-2 0.49 0.566 0.331 1 0.0
O4 O-2 0.55 0.741 0.506 1 0.0
O1 O-2 0.615 0.835 0.744 1 0.0
Na2 Na+1 0.184 0.184 0.184 1 0.0
P1 P+5 0.477 0.707 0.377 1 0.0
O2 O-2 0.447 0.302 0.23 1 0.0
